data_4116871
loop_
_publ_author_name
'Xiaobing Xie'
'Joseph H. Reibenspies'
'Timothy Hughbanks'

_publ_section_title
;
 Probing the Coordination Chemistry of [Zr6BCl12]+: A Cluster Especially
 Amenable to NMR Study
;
_journal_name_full 'Journal of the American Chemical Society'
_journal_page_first 11391
_journal_page_last 11400
_journal_paper_doi 10.1021/ja981736n
_journal_volume 120
_journal_year 1998
_chemical_formula_sum 'C40 H30 B Cl14 N8 Zr6'
_chemical_formula_weight 1677.15
_chemical_name_systematic
; 
 ? 
;
_space_group_IT_number 15
_symmetry_cell_setting monoclinic
_symmetry_space_group_name_Hall '-C 2yc'
_symmetry_space_group_name_H-M 'C 1 2/c 1'
_atom_sites_solution_hydrogens geom
_atom_sites_solution_primary direct
_atom_sites_solution_secondary difmap
_audit_creation_method SHELXL
_cell_angle_alpha 90.00
_cell_angle_beta 101.8920(10)
_cell_angle_gamma 90.00
_cell_formula_units_Z 4
_cell_length_a 14.5999(3)
_cell_length_b 21.2298(5)
_cell_length_c 19.8292(5)
_cell_measurement_reflns_used 100
_cell_measurement_temperature 213(2)
_cell_volume 6014.2(2)
_computing_cell_refinement SAINT
_computing_data_reduction SAINT
_computing_molecular_graphics SHELXTL-Plus
_computing_publication_material SHELXL-93
_computing_structure_refinement 'SHELXL-93 (Sheldrick, 1993)'
_computing_structure_solution 'SHELXS-86 (Sheldrick, 1990)'
_diffrn_ambient_temperature 213(2)
_diffrn_measurement_device 'SMART CCD (Bruker)'
_diffrn_measurement_method omega
_diffrn_radiation_monochromator graphite
_diffrn_radiation_source 'fine-focus sealed tube'
_diffrn_radiation_type MoK\a
_diffrn_radiation_wavelength 0.71073
_diffrn_reflns_av_R_equivalents 0.0398
_diffrn_reflns_av_sigmaI/netI 0.0421
_diffrn_reflns_limit_h_max 17
_diffrn_reflns_limit_h_min -10
_diffrn_reflns_limit_k_max 23
_diffrn_reflns_limit_k_min -25
_diffrn_reflns_limit_l_max 25
_diffrn_reflns_limit_l_min -24
_diffrn_reflns_number 13947
_diffrn_reflns_theta_max 27.76
_diffrn_reflns_theta_min 1.72
_exptl_absorpt_coefficient_mu 1.660
_exptl_absorpt_correction_type SADABS
_exptl_crystal_colour red
_exptl_crystal_density_diffrn 1.852
_exptl_crystal_description plate
_exptl_crystal_F_000 3236
_exptl_crystal_size_max 0.15
_exptl_crystal_size_mid 0.15
_exptl_crystal_size_min 0.035
_refine_diff_density_max 0.833
_refine_diff_density_min -0.612
_refine_diff_density_rms 0.111
_refine_ls_extinction_method none
_refine_ls_goodness_of_fit_all 1.144
_refine_ls_goodness_of_fit_obs 1.119
_refine_ls_matrix_type full
_refine_ls_number_parameters 249
_refine_ls_number_reflns 6083
_refine_ls_number_restraints 0
_refine_ls_restrained_S_all 1.146
_refine_ls_restrained_S_obs 1.119
_refine_ls_R_factor_all 0.0729
_refine_ls_R_factor_obs 0.0455
_refine_ls_shift/esd_max -0.004
_refine_ls_shift/esd_mean 0.000
_refine_ls_structure_factor_coef Fsqd
_refine_ls_weighting_details 'w=1/[\s^2^(Fo^2^)+(0.0149P)^2^+53.1476P] where P=(Fo^2^+2Fc^2^)/3'
_refine_ls_weighting_scheme calc
_refine_ls_wR_factor_all 0.1036
_refine_ls_wR_factor_obs 0.0863
_reflns_number_observed 4487
_reflns_number_total 6086
_reflns_observed_criterion >2sigma(I)
_cod_data_source_file ja981736n_2.cif
_cod_data_source_block '[pyH][(Zr6BCl12)Cl2(py)4]3py'
_cod_depositor_comments
;
The following automatic conversions were performed:

'_refine_ls_weighting_scheme' value 'calc
w=1/[\s^2^(Fo^2^)+(0.0149P)^2^+53.1476P] where P=(Fo^2^+2Fc^2^)/3'
was changed to 'calc'. New tag '_refine_ls_weighting_details' was
created. The value of the new tag was set to
'w=1/[\s^2^(Fo^2^)+(0.0149P)^2^+53.1476P] where P=(Fo^2^+2Fc^2^)/3'.

Automatic conversion script
Id: cif_fix_values 3143 2015-03-26 13:38:13Z robertas 
;
_cod_database_code 4116871

loop_
_symmetry_equiv_pos_as_xyz
'x, y, z'
'-x, y, -z+1/2'
'x+1/2, y+1/2, z'
'-x+1/2, y+1/2, -z+1/2'
'-x, -y, -z'
'x, -y, z-1/2'
'-x+1/2, -y+1/2, -z'
'x+1/2, -y+1/2, z-1/2'

loop_
_atom_site_aniso_label
_atom_site_aniso_U_11
_atom_site_aniso_U_22
_atom_site_aniso_U_33
_atom_site_aniso_U_23
_atom_site_aniso_U_13
_atom_site_aniso_U_12
N31 0.249(24) 0.251(23) 0.279(25) 0.015(19) -0.059(20) -0.104(19)
C32 0.189(21) 0.214(22) 0.199(22) 0.078(19) 0.008(16) -0.034(17)
C33 0.362(45) 0.384(40) 0.130(17) 0.031(22) -0.048(23) -0.122(38)
C34 0.277(31) 0.410(41) 0.120(16) 0.044(21) -0.090(18) -0.156(28)
C35 0.142(17) 0.438(40) 0.246(26) 0.165(28) -0.023(17) -0.092(21)
C36 0.158(17) 0.292(26) 0.144(14) 0.105(16) -0.022(13) -0.038(18)
Zr1 0.0267(3) 0.0215(2) 0.0228(2) -0.0002(2) 0.0079(2) 0.0005(2)
Zr2 0.0316(3) 0.0221(3) 0.0238(3) 0.0007(2) 0.0047(2) -0.0062(2)
Zr3 0.0218(3) 0.0217(3) 0.0257(3) 0.0028(2) 0.0073(2) 0.0013(2)
Cl1 0.0300(10) 0.0202(9) 0.0414(11) 0.000 0.0102(8) 0.000
Cl2 0.0320(7) 0.0333(7) 0.0336(7) -0.0053(6) 0.0146(6) -0.0080(6)
Cl3 0.0525(13) 0.0212(10) 0.0368(11) 0.000 0.0032(10) 0.000
Cl4 0.0308(7) 0.0394(8) 0.0411(8) 0.0121(6) 0.0104(6) 0.0101(6)
Cl5 0.0270(7) 0.0372(7) 0.0402(7) 0.0030(7) 0.0012(6) -0.0052(6)
Cl6 0.0333(7) 0.0300(7) 0.0276(7) 0.0058(5) 0.0085(6) 0.0054(6)
Cl7 0.0470(9) 0.0368(8) 0.0314(8) 0.0014(6) 0.0146(7) 0.0169(7)
Cl8 0.0471(9) 0.0312(7) 0.0258(7) -0.0044(6) 0.0091(6) -0.0096(6)
B 0.021(4) 0.023(4) 0.028(4) 0.000 0.008(3) 0.000
N1 0.039(3) 0.036(3) 0.029(2) -0.001(2) 0.009(2) 0.003(2)
C11 0.073(5) 0.044(4) 0.040(4) 0.000(3) 0.022(4) 0.012(4)
C12 0.106(7) 0.068(5) 0.048(5) -0.003(4) 0.034(5) 0.029(5)
C13 0.096(6) 0.084(6) 0.045(4) 0.010(4) 0.045(4) 0.018(5)
C14 0.074(5) 0.066(5) 0.051(4) 0.021(4) 0.039(4) 0.006(4)
C15 0.058(4) 0.036(3) 0.040(4) 0.004(3) 0.020(3) 0.002(3)
N2 0.043(3) 0.032(3) 0.031(3) 0.001(2) 0.004(2) -0.012(2)
C21 0.057(4) 0.035(3) 0.036(3) 0.001(3) 0.003(3) -0.017(3)
C22 0.062(5) 0.052(4) 0.045(4) -0.004(3) -0.007(3) -0.018(4)
C23 0.057(4) 0.045(4) 0.060(5) -0.004(4) -0.007(4) -0.029(4)
C24 0.056(4) 0.038(4) 0.059(4) 0.006(3) 0.003(4) -0.021(3)
C25 0.054(4) 0.030(3) 0.034(3) 0.006(2) 0.004(3) -0.010(3)

loop_
_atom_site_label
_atom_site_type_symbol
_atom_site_fract_x
_atom_site_fract_y
_atom_site_fract_z
_atom_site_U_iso_or_equiv
_atom_site_thermal_displace_type
_atom_site_occupancy
_atom_site_calc_flag
_atom_site_refinement_flags
_atom_site_disorder_group
N31 N 0.5403(6) 0.4218(3) 0.0867(4) 0.276(13) Uani 1 d G .
C32 C 0.5315(8) 0.3910(3) 0.0238(5) 0.205(9) Uani 1 d G .
H32 H 0.5835(9) 0.3722(4) 0.0119(6) 0.246 Uiso 1 calc R .
C33 C 0.4450(9) 0.3884(3) -0.0213(4) 0.306(20) Uani 1 d G .
H33 H 0.4392(11) 0.3678(4) -0.0634(4) 0.368 Uiso 1 calc R .
C34 C 0.3673(8) 0.4165(3) -0.0036(4) 0.288(19) Uani 1 d G .
H34 H 0.3095(9) 0.4147(4) -0.0338(5) 0.346 Uiso 1 calc R .
C35 C 0.3761(6) 0.4473(3) 0.0593(4) 0.284(16) Uani 1 d G .
H35 H 0.3242(5) 0.4662(4) 0.0712(5) 0.341 Uiso 1 calc R .
C36 C 0.4626(5) 0.4500(2) 0.1044(3) 0.206(10) Uani 1 d G .
H36 H 0.4685(5) 0.4706(2) 0.1465(3) 0.247 Uiso 1 calc R .
N41 N 0.5479(8) 0.7686(3) 0.2106(5) 0.127(4) Uiso 0.50 d PG 1
C42 C 0.5327(8) 0.7181(2) 0.1650(5) 0.127(4) Uiso 0.50 d PG 1
C43 C 0.4561(6) 0.6788(3) 0.1632(4) 0.127(4) Uiso 0.50 d PG 1
C44 C 0.3946(6) 0.6900(3) 0.2069(5) 0.127(4) Uiso 0.50 d PG 1
C45 C 0.4099(7) 0.7405(3) 0.2524(5) 0.127(4) Uiso 0.50 d PG 1
C46 C 0.4865(8) 0.7798(3) 0.2543(5) 0.127(4) Uiso 0.50 d PG 1
N51 N 0.5669(6) 0.5302(3) 0.2368(4) 0.113(3) Uiso 0.50 d PG 2
C52 C 0.5010(9) 0.5274(3) 0.2784(3) 0.113(3) Uiso 0.50 d PG 2
C53 C 0.4197(8) 0.5631(3) 0.2619(4) 0.113(3) Uiso 0.50 d PG 2
C54 C 0.4042(5) 0.6016(3) 0.2039(4) 0.113(3) Uiso 0.50 d PG 2
C55 C 0.4700(5) 0.6043(2) 0.1624(3) 0.113(3) Uiso 0.50 d PG 2
C56 C 0.5514(4) 0.5686(3) 0.1789(4) 0.113(3) Uiso 0.50 d PG 2
Zr1 Zr 0.95357(3) 0.65743(2) 0.35372(2) 0.02325(12) Uani 1 d . .
Zr2 Zr 1.10757(4) 0.73357(2) 0.29036(3) 0.02597(13) Uani 1 d . .
Zr3 Zr 1.11063(3) 0.57947(2) 0.29088(3) 0.02273(13) Uani 1 d . .
Cl1 Cl 1.0000 0.48759(8) 0.2500 0.0301(4) Uani 1 d S .
Cl2 Cl 0.82829(10) 0.57353(7) 0.32132(7) 0.0319(3) Uani 1 d . .
Cl3 Cl 1.0000 0.82690(9) 0.2500 0.0377(5) Uani 1 d S .
Cl4 Cl 1.23793(10) 0.49558(7) 0.33546(8) 0.0367(3) Uani 1 d . .
Cl5 Cl 1.23996(9) 0.65818(7) 0.33899(7) 0.0356(3) Uani 1 d . .
Cl6 Cl 1.06779(10) 0.57217(6) 0.40973(7) 0.0300(3) Uani 1 d . .
Cl7 Cl 0.82850(11) 0.74241(7) 0.32016(7) 0.0375(3) Uani 1 d . .
Cl8 Cl 1.06840(11) 0.74169(7) 0.40975(7) 0.0345(3) Uani 1 d . .
B B 1.0000 0.6552(4) 0.2500 0.024(2) Uani 1 d S .
N1 N 0.9040(3) 0.6572(2) 0.4635(2) 0.0344(10) Uani 1 d . .
C11 C 0.8858(5) 0.7103(3) 0.4942(3) 0.051(2) Uani 1 d . .
H11 H 0.8956(5) 0.7487(3) 0.4743(3) 0.076 Uiso 1 calc R .
C12 C 0.8528(6) 0.7103(4) 0.5547(4) 0.071(2) Uani 1 d . .
H12 H 0.8402(6) 0.7481(4) 0.5745(4) 0.107 Uiso 1 calc R .
C13 C 0.8387(6) 0.6544(4) 0.5851(4) 0.071(2) Uani 1 d . .
H13 H 0.8168(6) 0.6536(4) 0.6259(4) 0.106 Uiso 1 calc R .
C14 C 0.8573(5) 0.5998(4) 0.5544(4) 0.060(2) Uani 1 d . .
H14 H 0.8487(5) 0.5611(4) 0.5741(4) 0.090 Uiso 1 calc R .
C15 C 0.8891(5) 0.6030(3) 0.4939(3) 0.043(2) Uani 1 d . .
H15 H 0.9007(5) 0.5655(3) 0.4730(3) 0.065 Uiso 1 calc R .
N2 N 1.2240(3) 0.8126(2) 0.3354(2) 0.0359(11) Uani 1 d . .
C21 C 1.2784(5) 0.8078(3) 0.3985(3) 0.044(2) Uani 1 d . .
H21 H 1.2682(5) 0.7743(3) 0.4262(3) 0.065 Uiso 1 calc R .
C22 C 1.3482(5) 0.8497(3) 0.4245(4) 0.056(2) Uani 1 d . .
H22 H 1.3842(5) 0.8446(3) 0.4686(4) 0.084 Uiso 1 calc R .
C23 C 1.3639(5) 0.8996(3) 0.3837(4) 0.057(2) Uani 1 d . .
H23 H 1.4110(5) 0.9287(3) 0.3998(4) 0.085 Uiso 1 calc R .
C24 C 1.3089(5) 0.9055(3) 0.3192(4) 0.052(2) Uani 1 d . .
H24 H 1.3183(5) 0.9386(3) 0.2907(4) 0.078 Uiso 1 calc R .
C25 C 1.2396(5) 0.8618(3) 0.2971(3) 0.0403(15) Uani 1 d . .
H25 H 1.2019(5) 0.8667(3) 0.2536(3) 0.061 Uiso 1 calc R .

loop_
_atom_type_symbol
_atom_type_description
_atom_type_scat_dispersion_real
_atom_type_scat_dispersion_imag
_atom_type_scat_source
C C 0.0033 0.0016 'International Tables Vol C Tables 4.2.6.8 and 6.1.1.4'
H H 0.0000 0.0000 'International Tables Vol C Tables 4.2.6.8 and 6.1.1.4'
B B 0.0013 0.0007 'International Tables Vol C Tables 4.2.6.8 and 6.1.1.4'
N N 0.0061 0.0033 'International Tables Vol C Tables 4.2.6.8 and 6.1.1.4'
Cl Cl 0.1484 0.1585 'International Tables Vol C Tables 4.2.6.8 and 6.1.1.4'
Zr Zr -2.9673 0.5597 'International Tables Vol C Tables 4.2.6.8 and 6.1.1.4'

loop_
_geom_angle_atom_site_label_1
_geom_angle_atom_site_label_2
_geom_angle_atom_site_label_3
_geom_angle
_geom_angle_site_symmetry_1
_geom_angle_site_symmetry_3
C32 N31 C36 120.0 . .
N31 C32 C33 120.0 . .
C34 C33 C32 120.0 . .
C35 C34 C33 120.0 . .
C36 C35 C34 120.0 . .
C35 C36 N31 120.0 . .
C46 N41 C45 87.4(15) 2_655 2_655
C46 N41 C46 9.2(12) 2_655 .
C45 N41 C46 91.3(12) 2_655 .
C46 N41 C42 128.3(8) 2_655 .
C45 N41 C42 90.4(7) 2_655 .
C46 N41 C42 120.0 . .
C43 C42 N41 120.0 . .
C43 C42 C45 114.7(6) . 2_655
N41 C42 C45 36.7(2) . 2_655
C42 C43 C44 120.0 . .
C43 C44 C45 120.0 . .
N41 C45 C46 44.1(11) 2_655 .
N41 C45 C44 152.9(11) 2_655 .
C46 C45 C44 120.0 . .
N41 C45 C42 52.9(9) 2_655 2_655
C46 C45 C42 84.8(7) . 2_655
C44 C45 C42 112.4(2) . 2_655
N41 C45 C46 52.3(9) 2_655 2_655
C46 C45 C46 10.2(5) . 2_655
C44 C45 C46 110.0(5) . 2_655
C42 C45 C46 86.9(10) 2_655 2_655
C46 C46 N41 151.2(31) 2_655 2_655
C46 C46 C45 137.4(11) 2_655 .
N41 C46 C45 48.5(10) 2_655 .
C46 C46 N41 19.6(21) 2_655 .
N41 C46 N41 154.6(6) 2_655 .
C45 C46 N41 120.0 . .
C46 C46 C45 32.4(10) 2_655 2_655
N41 C46 C45 121.4(10) 2_655 2_655
C45 C46 C45 114.5(3) . 2_655
N41 C46 C45 36.4(6) . 2_655
C53 N51 C52 108.6(12) 2_655 2_655
C53 N51 C56 57.2(11) 2_655 .
C52 N51 C56 78.3(6) 2_655 .
C53 N51 C52 103.7(16) 2_655 .
C52 N51 C52 53.0(7) 2_655 .
C56 N51 C52 120.0 . .
C53 N51 C54 35.9(9) 2_655 2_655
C52 N51 C54 108.6(10) 2_655 2_655
C56 N51 C54 91.1(4) . 2_655
C52 N51 C54 76.2(8) . 2_655
N51 C52 C52 82.8(11) 2_655 2_655
N51 C52 C53 29.66(10) 2_655 .
C52 C52 C53 85.4(8) 2_655 .
N51 C52 N51 126.6(7) 2_655 .
C52 C52 N51 44.1(9) 2_655 .
C53 C52 N51 120.0 . .
N51 C52 C56 62.9(10) 2_655 2_655
C52 C52 C56 130.2(12) 2_655 2_655
C53 C52 C56 46.9(9) . 2_655
N51 C52 C56 142.2(5) . 2_655
N51 C52 C53 124.7(8) 2_655 2_655
C52 C52 C53 53.9(9) 2_655 2_655
C53 C52 C53 106.0(3) . 2_655
N51 C52 C53 24.3(3) . 2_655
C56 C52 C53 118.0(3) 2_655 2_655
N51 C52 C55 102.2(8) 2_655 2_655
C52 C52 C55 123.2(5) 2_655 2_655
C53 C52 C55 76.1(7) . 2_655
N51 C52 C55 102.9(8) . 2_655
C56 C52 C55 43.8(2) 2_655 2_655
C53 C52 C55 80.3(4) 2_655 2_655
N51 C53 C56 91.3(15) 2_655 2_655
N51 C53 C54 126.2(9) 2_655 .
C56 C53 C54 137.4(2) 2_655 .
N51 C53 C52 41.7(19) 2_655 .
C56 C53 C52 72.8(11) 2_655 .
C54 C53 C52 120.0 . .
N51 C53 C52 52.0(10) 2_655 2_655
C56 C53 C52 111.9(15) 2_655 2_655
C54 C53 C52 83.4(3) . 2_655
C52 C53 C52 40.6(4) . 2_655
C53 C54 C55 120.0 . .
C53 C54 N51 17.8(3) . 2_655
C55 C54 N51 107.7(6) . 2_655
C54 C55 C56 120.0 . .
C54 C55 C52 73.0(5) . 2_655
C56 C55 C52 49.5(5) . 2_655
C53 C56 N51 31.5(2) 2_655 .
C53 C56 C55 113.9(8) 2_655 .
N51 C56 C55 120.0 . .
C53 C56 C52 60.3(6) 2_655 2_655
N51 C56 C52 38.7(5) . 2_655
C55 C56 C52 86.6(5) . 2_655
B Zr1 N1 178.7(2) . .
B Zr1 Cl2 95.1(2) . .
N1 Zr1 Cl2 83.87(12) . .
B Zr1 Cl8 96.7(2) . .
N1 Zr1 Cl8 84.34(12) . .
Cl2 Zr1 Cl8 168.21(5) . .
B Zr1 Cl6 95.1(2) . .
N1 Zr1 Cl6 84.09(12) . .
Cl2 Zr1 Cl6 89.12(5) . .
Cl8 Zr1 Cl6 89.76(5) . .
B Zr1 Cl7 96.2(2) . .
N1 Zr1 Cl7 84.63(12) . .
Cl2 Zr1 Cl7 89.46(5) . .
Cl8 Zr1 Cl7 89.35(5) . .
Cl6 Zr1 Cl7 168.71(5) . .
B Zr1 Zr2 45.8(2) . .
N1 Zr1 Zr2 135.19(12) . .
Cl2 Zr1 Zr2 140.93(4) . .
Cl8 Zr1 Zr2 50.85(3) . .
Cl6 Zr1 Zr2 94.55(3) . .
Cl7 Zr1 Zr2 93.60(4) . .
B Zr1 Zr2 45.5(2) . 2_755
N1 Zr1 Zr2 135.33(12) . 2_755
Cl2 Zr1 Zr2 94.22(4) . 2_755
Cl8 Zr1 Zr2 94.09(4) . 2_755
Cl6 Zr1 Zr2 140.58(4) . 2_755
Cl7 Zr1 Zr2 50.71(3) . 2_755
Zr2 Zr1 Zr2 59.65(2) . 2_755
B Zr1 Zr3 44.7(2) . .
N1 Zr1 Zr3 134.44(12) . .
Cl2 Zr1 Zr3 94.22(4) . .
Cl8 Zr1 Zr3 94.09(4) . .
Cl6 Zr1 Zr3 50.35(3) . .
Cl7 Zr1 Zr3 140.93(4) . .
Zr2 Zr1 Zr3 60.417(15) . .
Zr2 Zr1 Zr3 90.22(2) 2_755 .
B Zr1 Zr3 44.7(2) . 2_755
N1 Zr1 Zr3 134.29(12) . 2_755
Cl2 Zr1 Zr3 50.42(3) . 2_755
Cl8 Zr1 Zr3 141.37(4) . 2_755
Cl6 Zr1 Zr3 93.78(4) . 2_755
Cl7 Zr1 Zr3 93.93(4) . 2_755
Zr2 Zr1 Zr3 90.51(2) . 2_755
Zr2 Zr1 Zr3 60.243(15) 2_755 2_755
Zr3 Zr1 Zr3 60.54(2) . 2_755
B Zr2 N2 177.8(2) . .
B Zr2 Cl5 95.0(2) . .
N2 Zr2 Cl5 82.85(12) . .
B Zr2 Cl3 96.9(2) . .
N2 Zr2 Cl3 85.27(12) . .
Cl5 Zr2 Cl3 168.10(5) . .
B Zr2 Cl8 95.94(4) . .
N2 Zr2 Cl8 83.43(12) . .
Cl5 Zr2 Cl8 89.36(5) . .
Cl3 Zr2 Cl8 89.85(4) . .
B Zr2 Cl7 95.61(4) . 2_755
N2 Zr2 Cl7 85.02(12) . 2_755
Cl5 Zr2 Cl7 89.31(5) . 2_755
Cl3 Zr2 Cl7 89.08(4) . 2_755
Cl8 Zr2 Cl7 168.44(5) . 2_755
B Zr2 Zr2 45.94(15) . 2_755
N2 Zr2 Zr2 136.19(12) . 2_755
Cl5 Zr2 Zr2 140.97(3) . 2_755
Cl3 Zr2 Zr2 50.92(3) . 2_755
Cl8 Zr2 Zr2 94.53(4) . 2_755
Cl7 Zr2 Zr2 93.72(4) 2_755 2_755
B Zr2 Zr1 45.322(13) . .
N2 Zr2 Zr1 134.04(11) . .
Cl5 Zr2 Zr1 94.21(4) . .
Cl3 Zr2 Zr1 94.46(3) . .
Cl8 Zr2 Zr1 50.62(3) . .
Cl7 Zr2 Zr1 140.93(4) 2_755 .
Zr2 Zr2 Zr1 60.43(2) 2_755 .
B Zr2 Zr1 45.029(13) . 2_755
N2 Zr2 Zr1 135.59(12) . 2_755
Cl5 Zr2 Zr1 94.02(4) . 2_755
Cl3 Zr2 Zr1 94.06(3) . 2_755
Cl8 Zr2 Zr1 140.96(4) . 2_755
Cl7 Zr2 Zr1 50.59(3) 2_755 2_755
Zr2 Zr2 Zr1 59.91(2) 2_755 2_755
Zr1 Zr2 Zr1 90.34(2) . 2_755
B Zr2 Zr3 44.79(15) . .
N2 Zr2 Zr3 133.07(12) . .
Cl5 Zr2 Zr3 50.23(3) . .
Cl3 Zr2 Zr3 141.66(3) . .
Cl8 Zr2 Zr3 94.02(4) . .
Cl7 Zr2 Zr3 93.95(4) 2_755 .
Zr2 Zr2 Zr3 90.737(14) 2_755 .
Zr1 Zr2 Zr3 60.53(2) . .
Zr1 Zr2 Zr3 60.37(2) 2_755 .
B Zr3 Cl5 94.9(2) . .
B Zr3 Cl1 94.0(2) . .
Cl5 Zr3 Cl1 171.10(5) . .
B Zr3 Cl6 94.55(3) . .
Cl5 Zr3 Cl6 89.87(5) . .
Cl1 Zr3 Cl6 89.28(4) . .
B Zr3 Cl2 94.19(3) . 2_755
Cl5 Zr3 Cl2 89.65(5) . 2_755
Cl1 Zr3 Cl2 89.85(4) . 2_755
Cl6 Zr3 Cl2 171.26(5) . 2_755
B Zr3 Cl4 178.64(11) . .
Cl5 Zr3 Cl4 84.22(5) . .
Cl1 Zr3 Cl4 86.89(5) . .
Cl6 Zr3 Cl4 86.48(5) . .
Cl2 Zr3 Cl4 84.78(5) 2_755 .
B Zr3 Zr2 45.0(2) . .
Cl5 Zr3 Zr2 49.88(3) . .
Cl1 Zr3 Zr2 139.01(3) . .
Cl6 Zr3 Zr2 93.30(4) . .
Cl2 Zr3 Zr2 93.06(4) 2_755 .
Cl4 Zr3 Zr2 134.10(4) . .
B Zr3 Zr1 44.470(12) . .
Cl5 Zr3 Zr1 92.80(4) . .
Cl1 Zr3 Zr1 93.44(2) . .
Cl6 Zr3 Zr1 50.09(3) . .
Cl2 Zr3 Zr1 138.65(4) 2_755 .
Cl4 Zr3 Zr1 136.54(4) . .
Zr2 Zr3 Zr1 59.05(2) . .
B Zr3 Zr1 44.463(12) . 2_755
Cl5 Zr3 Zr1 93.01(4) . 2_755
Cl1 Zr3 Zr1 93.43(3) . 2_755
Cl6 Zr3 Zr1 139.01(4) . 2_755
Cl2 Zr3 Zr1 49.73(3) 2_755 2_755
Cl4 Zr3 Zr1 134.49(4) . 2_755
Zr2 Zr3 Zr1 59.39(2) . 2_755
Zr1 Zr3 Zr1 88.92(2) . 2_755
B Zr3 Zr3 44.2(2) . 2_755
Cl5 Zr3 Zr3 139.14(3) . 2_755
Cl1 Zr3 Zr3 49.75(3) . 2_755
Cl6 Zr3 Zr3 92.98(4) . 2_755
Cl2 Zr3 Zr3 93.10(4) 2_755 2_755
Cl4 Zr3 Zr3 136.63(4) . 2_755
Zr2 Zr3 Zr3 89.261(14) . 2_755
Zr1 Zr3 Zr3 59.73(2) . 2_755
Zr1 Zr3 Zr3 59.72(2) 2_755 2_755
Zr3 Cl1 Zr3 80.49(6) . 2_755
Zr1 Cl2 Zr3 79.85(4) . 2_755
Zr2 Cl3 Zr2 78.16(6) 2_755 .
Zr2 Cl5 Zr3 79.88(4) . .
Zr1 Cl6 Zr3 79.55(4) . .
Zr1 Cl7 Zr2 78.70(4) . 2_755
Zr1 Cl8 Zr2 78.52(4) . .
Zr1 B Zr1 177.7(4) . 2_755
Zr1 B Zr3 90.82(15) . 2_755
Zr1 B Zr3 90.81(15) 2_755 2_755
Zr1 B Zr3 90.81(15) . .
Zr1 B Zr3 90.82(15) 2_755 .
Zr3 B Zr3 91.5(3) 2_755 .
Zr1 B Zr2 88.9(2) . .
Zr1 B Zr2 89.5(2) 2_755 .
Zr3 B Zr2 178.3(3) 2_755 .
Zr3 B Zr2 90.19(2) . .
Zr1 B Zr2 89.5(2) . 2_755
Zr1 B Zr2 88.9(2) 2_755 2_755
Zr3 B Zr2 90.19(2) 2_755 2_755
Zr3 B Zr2 178.3(3) . 2_755
Zr2 B Zr2 88.1(3) . 2_755
C11 N1 C15 117.0(5) . .
C11 N1 Zr1 122.1(4) . .
C15 N1 Zr1 120.8(4) . .
N1 C11 C12 122.2(7) . .
C13 C12 C11 119.7(7) . .
C14 C13 C12 118.6(6) . .
C13 C14 C15 118.8(7) . .
N1 C15 C14 123.5(6) . .
C25 N2 C21 116.8(5) . .
C25 N2 Zr2 121.3(4) . .
C21 N2 Zr2 121.8(4) . .
N2 C21 C22 123.6(6) . .
C21 C22 C23 118.6(6) . .
C24 C23 C22 118.8(6) . .
C23 C24 C25 119.1(6) . .
N2 C25 C24 123.1(6) . .

loop_
_geom_bond_atom_site_label_1
_geom_bond_atom_site_label_2
_geom_bond_distance
_geom_bond_site_symmetry_2
N31 C32 1.39 .
N31 C36 1.39 .
C32 C33 1.39 .
C33 C34 1.39 .
C34 C35 1.39 .
C35 C36 1.39 .
N41 C46 0.97(2) 2_655
N41 C45 1.04(2) 2_655
N41 C46 1.39 .
N41 C42 1.39 .
C42 C43 1.39 .
C42 C45 1.74(2) 2_655
C43 C44 1.39 .
C44 C45 1.39 .
C45 N41 1.04(2) 2_655
C45 C46 1.39 .
C45 C42 1.74(2) 2_655
C45 C46 1.76(2) 2_655
C46 C46 0.46(2) 2_655
C46 N41 0.97(2) 2_655
C46 C45 1.76(2) 2_655
N51 C53 0.726(5) 2_655
N51 C52 0.98(2) 2_655
N51 C56 1.39 .
N51 C52 1.39 .
N51 C54 1.910(8) 2_655
C52 N51 0.98(2) 2_655
C52 C52 1.120(12) 2_655
C52 C53 1.39 .
C52 C56 1.53(2) 2_655
C52 C53 1.71(2) 2_655
C52 C55 2.005(7) 2_655
C53 N51 0.726(6) 2_655
C53 C56 1.17(2) 2_655
C53 C54 1.39 .
C53 C52 1.71(2) 2_655
C54 C55 1.39 .
C54 N51 1.910(9) 2_655
C55 C56 1.39 .
C55 C52 2.005(6) 2_655
C56 C53 1.169(14) 2_655
C56 C52 1.528(13) 2_655
Zr1 B 2.2948(5) .
Zr1 N1 2.431(4) .
Zr1 Cl2 2.5391(14) .
Zr1 Cl8 2.5450(15) .
Zr1 Cl6 2.5549(14) .
Zr1 Cl7 2.5555(15) .
Zr1 Zr2 3.2265(7) .
Zr1 Zr2 3.2435(7) 2_755
Zr1 Zr3 3.2754(7) .
Zr1 Zr3 3.2758(7) 2_755
Zr2 B 2.314(6) .
Zr2 N2 2.424(5) .
Zr2 Cl5 2.5415(15) .
Zr2 Cl3 2.553(2) .
Zr2 Cl8 2.5534(15) .
Zr2 Cl7 2.5597(15) 2_755
Zr2 Zr2 3.2181(11) 2_755
Zr2 Zr1 3.2435(7) 2_755
Zr2 Zr3 3.2717(7) .
Zr3 B 2.305(6) .
Zr3 Cl5 2.5545(15) .
Zr3 Cl1 2.5557(14) .
Zr3 Cl6 2.5646(14) .
Zr3 Cl2 2.5647(14) 2_755
Zr3 Cl4 2.5942(15) .
Zr3 Zr1 3.2758(7) 2_755
Zr3 Zr3 3.3024(10) 2_755
Cl1 Zr3 2.5557(14) 2_755
Cl2 Zr3 2.5647(14) 2_755
Cl3 Zr2 2.553(2) 2_755
Cl7 Zr2 2.5597(15) 2_755
B Zr1 2.2948(5) 2_755
B Zr3 2.305(6) 2_755
B Zr2 2.314(6) 2_755
N1 C11 1.335(8) .
N1 C15 1.337(7) .
C11 C12 1.380(9) .
C12 C13 1.366(11) .
C13 C14 1.362(10) .
C14 C15 1.375(9) .
N2 C25 1.338(7) .
N2 C21 1.341(7) .
C21 C22 1.370(9) .
C22 C23 1.379(9) .
C23 C24 1.369(9) .
C24 C25 1.376(8) .
